data_1534785
loop_
_publ_author_name
'Seki, H.'
'Ishizawa, N.'
'Mizutani, N.'
'Kato, M.'

_publ_section_title
;
 High Temperature Structures of the Rutile-Type Oxides, TiO~2~ and SnO~2~
;
_journal_issue 1064
_journal_name_full 'Journal of the Ceramic Association, Japan'
_journal_page_first 219
_journal_page_last 223
_journal_paper_doi 10.2109/jcersj1950.92.1064_219
_journal_volume 92
_journal_year 1984
_chemical_formula_sum 'O2 Sn'
_chemical_name_systematic 'Sn O2'
_space_group_IT_number 136
_symmetry_space_group_name_Hall '-P 4n 2n'
_symmetry_space_group_name_H-M 'P 42/m n m'
_cell_angle_alpha 90
_cell_angle_beta 90
_cell_angle_gamma 90
_cell_formula_units_Z 2
_cell_length_a 4.7456
_cell_length_b 4.7456
_cell_length_c 3.193
_cell_volume 71.909
_citation_journal_id_ASTM YGKSA4
_cod_data_source_file Seki_YGKSA4_1984_942.cif
_cod_data_source_block O2Sn1
_cod_original_cell_volume 71.90867
_cod_original_formula_sum 'O2 Sn1'
_cod_database_code 1534785

loop_
_symmetry_equiv_pos_as_xyz
x,y,z
-y+1/2,x+1/2,z+1/2
-x,-y,z
y+1/2,-x+1/2,z+1/2
x+1/2,-y+1/2,-z+1/2
y,x,-z
-x+1/2,y+1/2,-z+1/2
-y,-x,-z
-x,-y,-z
y-1/2,-x-1/2,-z-1/2
x,y,-z
-y-1/2,x-1/2,-z-1/2
-x-1/2,y-1/2,z-1/2
-y,-x,z
x-1/2,-y-1/2,z-1/2
y,x,z

loop_
_atom_site_label
_atom_site_type_symbol
_atom_site_fract_x
_atom_site_fract_y
_atom_site_fract_z
_atom_site_occupancy
_atom_site_U_iso_or_equiv
O1 O-2 0.3057 0.3057 0 1 0.0
Sn1 Sn+4 0 0 0 1 0.0
